data_7130373
loop_
_publ_author_name
'Calabrese, Miriam'
'Pizzi, Andrea'
'Daolio, Andrea'
'Frontera, Antonio'
'Resnati, Giuseppe'

_publ_section_title
;
 Periodate anion as halogen bond donor: Formation of
 anion&#x00B7;&#x00B7;&#x00B7;anion dimers and other adducts
;
_journal_name_full 'Chemical Communications'
_journal_paper_doi 10.1039/D2CC03191D
_journal_year 2022
_chemical_formula_moiety 'I O4, C5 H5 F N'
_chemical_formula_sum 'C5 H5 F I N O4'
_chemical_formula_weight 289.00
_chemical_name_systematic '3-fluoropyridinium periodate'
_space_group_crystal_system monoclinic
_space_group_IT_number 14
_space_group_name_Hall '-P 2ybc'
_space_group_name_H-M_alt 'P 1 21/c 1'
_atom_sites_solution_hydrogens mixed
_audit_creation_date 2022-04-22
_audit_creation_method
;
Olex2 1.3
(compiled 2020.11.12 svn.r5f609507 for OlexSys, GUI svn.r6403)
;
_audit_update_record
;
2022-04-22 deposited with the CCDC.	2022-07-19 downloaded from the CCDC.
;
_cell_angle_alpha 90
_cell_angle_beta 106.381(6)
_cell_angle_gamma 90
_cell_formula_units_Z 8
_cell_length_a 5.5213(8)
_cell_length_b 36.592(5)
_cell_length_c 8.1602(11)
_cell_measurement_reflns_used 9627
_cell_measurement_temperature 296(2)
_cell_measurement_theta_max 29.67
_cell_measurement_theta_min 2.66
_cell_volume 1581.7(4)
_computing_cell_refinement 'Bruker SAINT'
_computing_data_collection 'Bruker APEX2'
_computing_data_reduction 'Bruker SAINT'
_computing_molecular_graphics 'Olex2 1.3 (Dolomanov et al., 2009)'
_computing_publication_material 'Olex2 1.3 (Dolomanov et al., 2009)'
_computing_structure_refinement 'SHELXL-2018/3(Sheldrick, 2018)'
_computing_structure_solution 'SHELXS-97 (Sheldrick, 2008)'
_diffrn_ambient_temperature 296(2)
_diffrn_measured_fraction_theta_full 0.999
_diffrn_measured_fraction_theta_max 0.996
_diffrn_measurement_device_type 'Bruker APEX-II CCD'
_diffrn_measurement_method '\f and \w scans'
_diffrn_radiation_type MoK\a
_diffrn_radiation_wavelength 0.71073
_diffrn_reflns_av_R_equivalents 0.0300
_diffrn_reflns_av_unetI/netI 0.0267
_diffrn_reflns_Laue_measured_fraction_full 0.999
_diffrn_reflns_Laue_measured_fraction_max 0.996
_diffrn_reflns_limit_h_max 7
_diffrn_reflns_limit_h_min -7
_diffrn_reflns_limit_k_max 46
_diffrn_reflns_limit_k_min -50
_diffrn_reflns_limit_l_max 10
_diffrn_reflns_limit_l_min -11
_diffrn_reflns_number 17574
_diffrn_reflns_point_group_measured_fraction_full 0.999
_diffrn_reflns_point_group_measured_fraction_max 0.996
_diffrn_reflns_theta_full 25.242
_diffrn_reflns_theta_max 29.721
_diffrn_reflns_theta_min 1.113
_exptl_absorpt_coefficient_mu 4.042
_exptl_absorpt_correction_T_max 0.7459
_exptl_absorpt_correction_T_min 0.4948
_exptl_absorpt_correction_type multi-scan
_exptl_crystal_colour colourless
_exptl_crystal_colour_primary colourless
_exptl_crystal_density_diffrn 2.427
_exptl_crystal_description block
_exptl_crystal_F_000 1088
_exptl_crystal_size_max 0.08
_exptl_crystal_size_mid 0.07
_exptl_crystal_size_min 0.06
_refine_diff_density_max 0.825
_refine_diff_density_min -1.305
_refine_diff_density_rms 0.117
_refine_ls_extinction_method none
_refine_ls_goodness_of_fit_ref 1.176
_refine_ls_hydrogen_treatment mixed
_refine_ls_matrix_type full
_refine_ls_number_parameters 221
_refine_ls_number_reflns 4485
_refine_ls_number_restraints 0
_refine_ls_restrained_S_all 1.176
_refine_ls_R_factor_all 0.0396
_refine_ls_R_factor_gt 0.0342
_refine_ls_shift/su_max 0.002
_refine_ls_shift/su_mean 0.000
_refine_ls_structure_factor_coef Fsqd
_refine_ls_weighting_details 'w=1/[\s^2^(Fo^2^)+(0.0162P)^2^+4.3200P] where P=(Fo^2^+2Fc^2^)/3'
_refine_ls_weighting_scheme calc
_refine_ls_wR_factor_gt 0.0706
_refine_ls_wR_factor_ref 0.0723
_reflns_Friedel_coverage 0.000
_reflns_number_gt 4056
_reflns_number_total 4485
_reflns_threshold_expression 'I > 2\s(I)'
_cod_data_source_file d2cc03191d2.cif
_cod_data_source_block T1_CCDC3
_cod_database_code 7130373
_shelx_shelxl_version_number 2018/3
_shelx_space_group_comment
;
The symmetry employed for this shelxl refinement is uniquely defined
by the following loop, which should always be used as a source of
symmetry information in preference to the above space-group names.
They are only intended as comments.
;
_exptl_absorpt_special_details 'Bruker (2001). SADABS. Bruker AXS Inc., Madison, Wisconsin, USA.'
_olex2_refinement_description
;
1.a Aromatic/amide H refined with riding coordinates:
 C4(H1), C10(H2), C6(H3), C5(H4), C3(H5), C8(H6), C7(H7), C1(H8), N1(H9)
;
_olex2_submission_special_instructions 'No special instructions were received'

loop_
_space_group_symop_operation_xyz
'x, y, z'
'-x, y+1/2, -z+1/2'
'-x, -y, -z'
'x, -y-1/2, z-1/2'

loop_
_atom_site_label
_atom_site_type_symbol
_atom_site_fract_x
_atom_site_fract_y
_atom_site_fract_z
_atom_site_U_iso_or_equiv
_atom_site_adp_type
_atom_site_occupancy
_atom_site_site_symmetry_order
_atom_site_calc_flag
_atom_site_refinement_flags_posn
_atom_site_refinement_flags_adp
_atom_site_refinement_flags_occupancy
_atom_site_disorder_assembly
_atom_site_disorder_group
I1 I 0.61021(5) 0.67912(2) 0.85664(3) 0.02943(7) Uani 1 1 d . . . . .
I2 I 0.57963(5) 0.57721(2) 0.25675(3) 0.03075(7) Uani 1 1 d . . . . .
C4 C 0.2525(7) 0.67930(10) 0.2766(5) 0.0282(8) Uani 1 1 d . . . . .
H1 H 0.352112 0.668127 0.216229 0.034 Uiso 1 1 calc R U . . .
C10 C 0.1778(9) 0.56900(12) 0.7075(5) 0.0379(9) Uani 1 1 d . . . . .
H2 H 0.292172 0.579698 0.657418 0.046 Uiso 1 1 calc R U . . .
C2 C -0.0326(9) 0.67480(13) 0.4341(6) 0.0400(10) Uani 1 1 d . . . . .
C6 C -0.1059(9) 0.57433(13) 0.8711(6) 0.0424(10) Uani 1 1 d . . . . .
H3 H -0.183144 0.589142 0.934238 0.051 Uiso 1 1 calc R U . . .
C9 C 0.1257(8) 0.53240(12) 0.6904(5) 0.0352(9) Uani 1 1 d . . . . .
C5 C 0.2565(9) 0.71544(13) 0.2873(6) 0.0402(10) Uani 1 1 d . . . . .
H4 H 0.358264 0.729013 0.236530 0.048 Uiso 1 1 calc R U . . .
C3 C 0.1141(9) 0.65814(13) 0.3473(6) 0.0407(10) Uani 1 1 d . . . . .
H5 H 0.117348 0.632832 0.337866 0.049 Uiso 1 1 calc R U . . .
C8 C -0.0433(8) 0.51622(12) 0.7632(6) 0.0379(9) Uani 1 1 d . . . . .
H6 H -0.076444 0.491285 0.751529 0.045 Uiso 1 1 calc R U . . .
C7 C -0.1620(8) 0.53811(12) 0.8539(6) 0.0390(10) Uani 1 1 d . . . . .
H7 H -0.279889 0.528188 0.903180 0.047 Uiso 1 1 calc R U . . .
C1 C -0.0429(9) 0.71193(13) 0.4492(6) 0.0415(10) Uani 1 1 d . . . . .
H8 H -0.146659 0.722882 0.507044 0.050 Uiso 1 1 calc R U . . .
O2 O 0.5152(8) 0.57681(13) 0.4549(5) 0.0664(11) Uani 1 1 d . . . . .
O3 O 0.4354(8) 0.54096(10) 0.1238(5) 0.0604(10) Uani 1 1 d . . . . .
O1 O 0.4680(8) 0.61840(10) 0.1505(5) 0.0620(11) Uani 1 1 d . . . . .
O4 O 0.9070(6) 0.57501(10) 0.2877(5) 0.0545(9) Uani 1 1 d . . . . .
O7 O 0.5931(8) 0.71518(10) 0.7114(5) 0.0571(10) Uani 1 1 d . . . . .
O6 O 0.3962(7) 0.64499(10) 0.7576(5) 0.0536(9) Uani 1 1 d . . . . .
O8 O 0.9180(7) 0.66129(12) 0.9144(5) 0.0645(11) Uani 1 1 d . . . . .
O5 O 0.5409(8) 0.69694(10) 1.0384(5) 0.0565(10) Uani 1 1 d . . . . .
F1 F -0.1742(6) 0.65359(9) 0.5045(4) 0.0638(9) Uani 1 1 d . . . . .
F2 F 0.2475(6) 0.51243(8) 0.6020(4) 0.0583(8) Uani 1 1 d . . . . .
N1 N 0.1090(9) 0.73269(14) 0.3740(6) 0.0600(12) Uani 1 1 d . . . . .
H9 H 0.110258 0.756128 0.381916 0.072 Uiso 1 1 calc R U . . .
N2 N 0.0598(8) 0.58866(11) 0.7977(5) 0.0376(8) Uani 1 1 d . . . . .
H10 H 0.097(10) 0.6103(15) 0.801(7) 0.046(15) Uiso 1 1 d . . . . .

loop_
_atom_site_aniso_label
_atom_site_aniso_U_11
_atom_site_aniso_U_22
_atom_site_aniso_U_33
_atom_site_aniso_U_23
_atom_site_aniso_U_13
_atom_site_aniso_U_12
I1 0.03144(13) 0.02458(12) 0.03357(13) -0.00216(9) 0.01127(10) 0.00032(9)
I2 0.03415(14) 0.02852(13) 0.03099(13) 0.00200(10) 0.01146(10) 0.00002(10)
C4 0.0292(18) 0.0306(19) 0.0264(18) -0.0056(15) 0.0106(15) 0.0003(15)
C10 0.041(2) 0.042(2) 0.032(2) 0.0018(18) 0.0123(18) -0.0086(19)
C2 0.038(2) 0.051(3) 0.033(2) -0.0033(19) 0.0121(18) -0.010(2)
C6 0.050(3) 0.044(3) 0.036(2) 0.0027(19) 0.016(2) 0.003(2)
C9 0.038(2) 0.035(2) 0.031(2) -0.0028(17) 0.0083(17) 0.0013(17)
C5 0.041(2) 0.044(3) 0.038(2) 0.0014(19) 0.0151(19) -0.0057(19)
C3 0.045(2) 0.034(2) 0.043(2) -0.0054(19) 0.011(2) -0.0028(19)
C8 0.043(2) 0.030(2) 0.037(2) 0.0053(17) 0.0069(19) -0.0056(17)
C7 0.038(2) 0.041(2) 0.038(2) 0.0074(19) 0.0121(19) -0.0050(18)
C1 0.038(2) 0.046(3) 0.042(2) -0.005(2) 0.0149(19) 0.000(2)
O2 0.070(3) 0.099(3) 0.042(2) 0.009(2) 0.0344(19) -0.001(2)
O3 0.067(2) 0.0393(19) 0.065(2) -0.0098(17) 0.002(2) -0.0131(17)
O1 0.093(3) 0.0382(19) 0.052(2) 0.0098(16) 0.016(2) 0.0189(19)
O4 0.0372(18) 0.054(2) 0.078(3) -0.0091(19) 0.0257(18) -0.0059(15)
O7 0.079(3) 0.0387(19) 0.063(2) 0.0159(17) 0.035(2) 0.0026(18)
O6 0.058(2) 0.050(2) 0.053(2) -0.0091(17) 0.0139(17) -0.0250(17)
O8 0.0378(19) 0.079(3) 0.067(3) -0.016(2) -0.0002(17) 0.0195(18)
O5 0.085(3) 0.046(2) 0.050(2) -0.0098(16) 0.038(2) 0.0013(18)
F1 0.072(2) 0.067(2) 0.064(2) -0.0068(16) 0.0375(17) -0.0266(17)
F2 0.065(2) 0.0553(18) 0.0621(19) -0.0077(15) 0.0308(16) 0.0076(15)
N1 0.059(3) 0.056(3) 0.063(3) -0.003(2) 0.015(2) -0.004(2)
N2 0.048(2) 0.0277(18) 0.0369(19) -0.0004(15) 0.0124(16) -0.0083(16)

loop_
_atom_type_symbol
_atom_type_description
_atom_type_scat_dispersion_real
_atom_type_scat_dispersion_imag
_atom_type_scat_source
C C 0.0033 0.0016 'International Tables Vol C Tables 4.2.6.8 and 6.1.1.4'
H H 0.0000 0.0000 'International Tables Vol C Tables 4.2.6.8 and 6.1.1.4'
N N 0.0061 0.0033 'International Tables Vol C Tables 4.2.6.8 and 6.1.1.4'
O O 0.0106 0.0060 'International Tables Vol C Tables 4.2.6.8 and 6.1.1.4'
F F 0.0171 0.0103 'International Tables Vol C Tables 4.2.6.8 and 6.1.1.4'
I I -0.4742 1.8119 'International Tables Vol C Tables 4.2.6.8 and 6.1.1.4'

loop_
_geom_angle_atom_site_label_1
_geom_angle_atom_site_label_2
_geom_angle_atom_site_label_3
_geom_angle
_geom_angle_site_symmetry_1
_geom_angle_site_symmetry_3
_geom_angle_publ_flag
O7 I1 O5 107.90(17) . . ?
O6 I1 O7 108.83(19) . . ?
O6 I1 O8 109.55(19) . . ?
O6 I1 O5 112.00(18) . . ?
O8 I1 O7 108.9(2) . . ?
O8 I1 O5 109.6(2) . . ?
O2 I2 O3 112.9(2) . . ?
O2 I2 O1 109.1(2) . . ?
O2 I2 O4 109.6(2) . . ?
O3 I2 O1 107.90(19) . . ?
O4 I2 O3 108.87(19) . . ?
O4 I2 O1 108.2(2) . . ?
C5 C4 C3 123.6(4) . . ?
N2 C10 C9 117.8(4) . . ?
C3 C2 C1 122.6(4) . . ?
F1 C2 C3 117.9(4) . . ?
F1 C2 C1 119.5(4) . . ?
N2 C6 C7 120.1(4) . . ?
C10 C9 C8 121.8(4) . . ?
F2 C9 C10 117.9(4) . . ?
F2 C9 C8 120.3(4) . . ?
C4 C5 N1 119.4(4) . . ?
C4 C3 C2 117.7(4) . . ?
C9 C8 C7 117.8(4) . . ?
C6 C7 C8 119.6(4) . . ?
C2 C1 N1 117.1(4) . . ?
C5 N1 C1 119.6(5) . . ?
C10 N2 C6 122.9(4) . . ?

loop_
_geom_bond_atom_site_label_1
_geom_bond_atom_site_label_2
_geom_bond_distance
_geom_bond_site_symmetry_2
_geom_bond_publ_flag
I1 O7 1.758(3) . ?
I1 O6 1.752(3) . ?
I1 O8 1.756(3) . ?
I1 O5 1.759(3) . ?
I2 O2 1.751(3) . ?
I2 O3 1.756(3) . ?
I2 O1 1.761(3) . ?
I2 O4 1.755(3) . ?
C4 C5 1.325(6) . ?
C4 C3 1.329(6) . ?
C10 C9 1.368(6) . ?
C10 N2 1.324(6) . ?
C2 C3 1.361(6) . ?
C2 C1 1.367(7) . ?
C2 F1 1.341(5) . ?
C6 C7 1.359(6) . ?
C6 N2 1.335(6) . ?
C9 C8 1.374(6) . ?
C9 F2 1.334(5) . ?
C5 N1 1.374(6) . ?
C8 C7 1.376(6) . ?
C1 N1 1.395(7) . ?
